data_1543195
loop_
_publ_author_name
'van Rixel, V. H. S.'
'Siewert, B.'
'Hopkins, S. L.'
'Askes, S. H. C.'
'Busemann, A.'
'Siegler, M. A.'
'Bonnet, Sylvestre'

_publ_section_title
;
 Green light-induced apoptosis in cancer cells by a tetrapyridyl ruthenium
 prodrug offering two trans coordination sites
;
_journal_issue 8
_journal_name_full 'Chem. Sci.'
_journal_page_first 4922
_journal_paper_doi 10.1039/C6SC00167J
_journal_volume 7
_journal_year 2016
_chemical_formula_moiety 'C30 H26 Cl N6 O Ru S, C H4 O, Cl'
_chemical_formula_sum 'C31 H30 Cl2 N6 O2 Ru S'
_chemical_formula_weight 722.64
_chemical_name_systematic
;
 ?
;
_space_group_crystal_system triclinic
_space_group_IT_number 2
_space_group_name_Hall '-P 1'
_space_group_name_H-M_alt 'P -1'
_symmetry_space_group_name_Hall '-P 1'
_symmetry_space_group_name_H-M 'P -1'
_atom_sites_solution_hydrogens mixed
_atom_sites_solution_primary direct
_atom_sites_solution_secondary difmap
_audit_creation_method SHELXL-2013
_audit_update_record
;
2016-01-13 deposited with the CCDC.
2016-04-25 downloaded from the CCDC.
;
_cell_angle_alpha 68.395(3)
_cell_angle_beta 89.878(2)
_cell_angle_gamma 84.475(2)
_cell_formula_units_Z 2
_cell_length_a 9.5443(3)
_cell_length_b 12.2675(3)
_cell_length_c 13.2983(4)
_cell_measurement_reflns_used 14429
_cell_measurement_temperature 110(2)
_cell_measurement_theta_max 71.97
_cell_measurement_theta_min 3.52
_cell_volume 1439.98(8)
_computing_cell_refinement
;
CrysAlisPro, Agilent Technologies,
Version 1.171.36.32 (release 02-08-2013 CrysAlis171 .NET)
(compiled Aug  2 2013,16:46:58)
;
_computing_data_collection
;
CrysAlisPro, Agilent Technologies,
Version 1.171.36.32 (release 02-08-2013 CrysAlis171 .NET)
(compiled Aug  2 2013,16:46:58)
;
_computing_data_reduction
;
CrysAlisPro, Agilent Technologies,
Version 1.171.36.32 (release 02-08-2013 CrysAlis171 .NET)
(compiled Aug  2 2013,16:46:58)
;
_computing_molecular_graphics 'SHELXTL v6.10 (Sheldrick, 2008)'
_computing_publication_material 'SHELXTL v6.10 (Sheldrick, 2008)'
_computing_structure_refinement 'SHELXL-2013 (Sheldrick, 2013)'
_computing_structure_solution 'SHELXS-2013 (Sheldrick, 2013)'
_diffrn_ambient_temperature 110(2)
_diffrn_measured_fraction_theta_full 0.993
_diffrn_measured_fraction_theta_max 0.991
_diffrn_measurement_device_type 'SuperNova, Dual, Cu at zero, Atlas'
_diffrn_measurement_method '\w scans'
_diffrn_radiation_monochromator mirror
_diffrn_radiation_source 'SuperNova (Cu) X-ray Source'
_diffrn_radiation_type CuK\a
_diffrn_radiation_wavelength 1.54178
_diffrn_reflns_av_R_equivalents 0.0365
_diffrn_reflns_av_unetI/netI 0.0267
_diffrn_reflns_Laue_measured_fraction_full 0.993
_diffrn_reflns_Laue_measured_fraction_max 0.991
_diffrn_reflns_limit_h_max 11
_diffrn_reflns_limit_h_min -11
_diffrn_reflns_limit_k_max 15
_diffrn_reflns_limit_k_min -15
_diffrn_reflns_limit_l_max 16
_diffrn_reflns_limit_l_min -16
_diffrn_reflns_number 22804
_diffrn_reflns_point_group_measured_fraction_full 0.993
_diffrn_reflns_point_group_measured_fraction_max 0.991
_diffrn_reflns_theta_full 67.679
_diffrn_reflns_theta_max 71.896
_diffrn_reflns_theta_min 3.577
_exptl_absorpt_coefficient_mu 7.139
_exptl_absorpt_correction_T_max 0.765
_exptl_absorpt_correction_T_min 0.309
_exptl_absorpt_correction_type analytical
_exptl_absorpt_process_details
;
CrysAlisPro, Agilent Technologies,
Version 1.171.36.32 (release 02-08-2013 CrysAlis171 .NET)
(compiled Aug  2 2013,16:46:58)
Analytical numeric absorption correction using a multifaceted crystal
            model based on expressions derived by R.C. Clark & J.S. Reid.
(Clark, R. C. & Reid, J. S. (1995). Acta Cryst. A51, 887-897)
;
_exptl_crystal_colour orange
_exptl_crystal_density_diffrn 1.667
_exptl_crystal_description plate
_exptl_crystal_F_000 736
_exptl_crystal_size_max 0.23
_exptl_crystal_size_mid 0.15
_exptl_crystal_size_min 0.04
_refine_diff_density_max 0.980
_refine_diff_density_min -0.597
_refine_diff_density_rms 0.078
_refine_ls_extinction_method none
_refine_ls_goodness_of_fit_ref 1.043
_refine_ls_hydrogen_treatment mixed
_refine_ls_matrix_type full
_refine_ls_number_parameters 403
_refine_ls_number_reflns 5599
_refine_ls_number_restraints 3
_refine_ls_restrained_S_all 1.044
_refine_ls_R_factor_all 0.0301
_refine_ls_R_factor_gt 0.0283
_refine_ls_shift/su_max 0.001
_refine_ls_shift/su_mean 0.000
_refine_ls_structure_factor_coef Fsqd
_refine_ls_weighting_details
;
 w=1/[\s^2^(Fo^2^)+(0.0427P)^2^+1.2246P]
 where P=(Fo^2^+2Fc^2^)/3
;
_refine_ls_weighting_scheme calc
_refine_ls_wR_factor_gt 0.0743
_refine_ls_wR_factor_ref 0.0760
_reflns_Friedel_coverage 0.000
_reflns_number_gt 5286
_reflns_number_total 5599
_reflns_threshold_expression 'I > 2\s(I)'
_cod_data_source_file c6sc00167j2.cif
_cod_data_source_block 1_Cl
_cod_depositor_comments 'Adding full bibliography for 1543195.cif.'
_cod_database_code 1543195
_shelx_space_group_comment
;
The symmetry employed for this shelxl refinement is uniquely defined
by the following loop, which should always be used as a source of
symmetry information in preference to the above space-group names.
They are only intended as comments.
;
_shelxl_version_number 2013-2

loop_
_space_group_symop_operation_xyz
'x, y, z'
'-x, -y, -z'

loop_
_atom_site_label
_atom_site_type_symbol
_atom_site_fract_x
_atom_site_fract_y
_atom_site_fract_z
_atom_site_U_iso_or_equiv
_atom_site_adp_type
_atom_site_occupancy
_atom_site_site_symmetry_order
_atom_site_calc_flag
_atom_site_refinement_flags_posn
_atom_site_refinement_flags_adp
Ru1 Ru 0.23765(2) 0.28595(2) 0.77271(2) 0.01581(7) Uani 1 1 d . .
Cl1 Cl 0.34989(6) 0.43966(5) 0.63366(4) 0.02071(12) Uani 1 1 d . .
S1 S 0.12458(6) 0.15022(5) 0.89611(5) 0.02180(12) Uani 1 1 d . .
C1 C 0.4089(3) 0.2585(2) 0.97374(19) 0.0221(5) Uani 1 1 d . .
H1 H 0.4429 0.1870 0.9655 0.027 Uiso 1 1 calc R U
C2 C 0.4567(3) 0.2774(2) 1.06102(19) 0.0252(5) Uani 1 1 d . .
H2 H 0.5245 0.2218 1.1104 0.030 Uiso 1 1 calc R U
C3 C 0.4045(3) 0.3810(2) 1.07802(19) 0.0227(5) Uani 1 1 d . .
C4 C 0.4492(3) 0.4045(2) 1.1691(2) 0.0269(5) Uani 1 1 d . .
H4 H 0.5187 0.3518 1.2190 0.032 Uiso 1 1 calc R U
C5 C 0.3916(3) 0.5035(2) 1.1847(2) 0.0287(6) Uani 1 1 d . .
H5 H 0.4216 0.5196 1.2454 0.034 Uiso 1 1 calc R U
C6 C 0.2886(3) 0.5810(2) 1.1114(2) 0.0296(6) Uani 1 1 d . .
H6 H 0.2481 0.6485 1.1241 0.035 Uiso 1 1 calc R U
C7 C 0.2447(3) 0.5618(2) 1.0215(2) 0.0264(5) Uani 1 1 d . .
H7 H 0.1754 0.6159 0.9724 0.032 Uiso 1 1 calc R U
C8 C 0.3033(3) 0.4606(2) 1.00248(19) 0.0212(5) Uani 1 1 d . .
C9 C 0.2628(2) 0.4345(2) 0.90979(19) 0.0203(5) Uani 1 1 d . .
C10 C 0.0663(3) 0.5062(2) 0.76581(19) 0.0207(5) Uani 1 1 d . .
C11 C -0.0403(3) 0.5986(2) 0.7252(2) 0.0235(5) Uani 1 1 d . .
H11 H -0.0451 0.6636 0.7481 0.028 Uiso 1 1 calc R U
C12 C -0.1387(3) 0.5946(2) 0.6512(2) 0.0235(5) Uani 1 1 d . .
H12 H -0.2140 0.6555 0.6246 0.028 Uiso 1 1 calc R U
C13 C -0.1268(3) 0.5002(2) 0.61584(19) 0.0215(5) Uani 1 1 d . .
H13 H -0.1918 0.4974 0.5631 0.026 Uiso 1 1 calc R U
C14 C -0.0199(2) 0.4118(2) 0.65850(18) 0.0180(4) Uani 1 1 d . .
C15 C 0.0102(2) 0.3128(2) 0.62089(18) 0.0183(4) Uani 1 1 d . .
C16 C -0.0785(3) 0.2891(2) 0.55155(19) 0.0214(5) Uani 1 1 d . .
H16 H -0.1622 0.3394 0.5218 0.026 Uiso 1 1 calc R U
C17 C -0.0429(3) 0.1894(2) 0.52600(19) 0.0240(5) Uani 1 1 d . .
H17 H -0.1009 0.1723 0.4769 0.029 Uiso 1 1 calc R U
C18 C 0.0769(3) 0.1163(2) 0.57247(19) 0.0226(5) Uani 1 1 d . .
H18 H 0.1004 0.0467 0.5579 0.027 Uiso 1 1 calc R U
C19 C 0.1639(2) 0.1455(2) 0.64141(19) 0.0193(4) Uani 1 1 d . .
C20 C 0.4087(2) 0.0921(2) 0.72319(18) 0.0187(4) Uani 1 1 d . .
C21 C 0.5331(3) 0.0249(2) 0.70811(18) 0.0196(4) Uani 1 1 d . .
C22 C 0.5304(3) -0.0597(2) 0.6594(2) 0.0249(5) Uani 1 1 d . .
H22 H 0.4429 -0.0766 0.6377 0.030 Uiso 1 1 calc R U
C23 C 0.6536(3) -0.1175(2) 0.6431(2) 0.0291(5) Uani 1 1 d . .
H23 H 0.6507 -0.1727 0.6086 0.035 Uiso 1 1 calc R U
C24 C 0.7839(3) -0.0957(2) 0.6769(2) 0.0264(5) Uani 1 1 d . .
H24 H 0.8682 -0.1380 0.6671 0.032 Uiso 1 1 calc R U
C25 C 0.7897(3) -0.0136(2) 0.72390(19) 0.0229(5) Uani 1 1 d . .
H25 H 0.8780 0.0005 0.7469 0.027 Uiso 1 1 calc R U
C26 C 0.6652(3) 0.0497(2) 0.73825(18) 0.0196(4) Uani 1 1 d . .
C27 C 0.6675(3) 0.1451(2) 0.77419(19) 0.0215(5) Uani 1 1 d . .
H27 H 0.7546 0.1666 0.7917 0.026 Uiso 1 1 calc R U
C28 C 0.5454(3) 0.2048(2) 0.78322(18) 0.0203(5) Uani 1 1 d . .
H28 H 0.5495 0.2712 0.8033 0.024 Uiso 1 1 calc R U
C29 C 0.0771(3) 0.1886(3) 1.0107(2) 0.0334(6) Uani 1 1 d . .
H29A H 0.0185 0.2644 0.9859 0.050 Uiso 1 1 calc R U
H29B H 0.1626 0.1948 1.0480 0.050 Uiso 1 1 calc R U
H29C H 0.0242 0.1276 1.0605 0.050 Uiso 1 1 calc R U
C30 C 0.2279(3) 0.0127(2) 0.9634(2) 0.0343(6) Uani 1 1 d . .
H30A H 0.1753 -0.0376 1.0230 0.051 Uiso 1 1 calc R U
H30B H 0.3161 0.0267 0.9920 0.051 Uiso 1 1 calc R U
H30C H 0.2490 -0.0264 0.9119 0.051 Uiso 1 1 calc R U
N1 N 0.3141(2) 0.33609(17) 0.89570(16) 0.0197(4) Uani 1 1 d . .
N2 N 0.1665(2) 0.51574(19) 0.83677(18) 0.0241(4) Uani 1 1 d D .
H2A H 0.168(4) 0.588(2) 0.830(3) 0.054(11) Uiso 1 1 d D .
N3 N 0.0728(2) 0.41176(17) 0.73753(15) 0.0189(4) Uani 1 1 d . .
N4 N 0.1331(2) 0.24414(17) 0.66198(15) 0.0181(4) Uani 1 1 d . .
N5 N 0.2796(2) 0.06801(18) 0.69325(18) 0.0225(4) Uani 1 1 d D .
H5A H 0.272(4) 0.000(2) 0.694(3) 0.036(9) Uiso 1 1 d D .
N6 N 0.4143(2) 0.17528(17) 0.76500(15) 0.0186(4) Uani 1 1 d . .
O1 O -0.0066(2) 0.12098(18) 0.85794(15) 0.0322(4) Uani 1 1 d . .
Cl2 Cl 0.18842(7) 0.80537(5) 0.75490(5) 0.03154(14) Uani 1 1 d . .
C1S C 0.5644(3) 0.2646(3) 0.4792(2) 0.0331(6) Uani 1 1 d . .
H1S1 H 0.5863 0.3237 0.4095 0.050 Uiso 1 1 calc R U
H1S2 H 0.5897 0.1855 0.4785 0.050 Uiso 1 1 calc R U
H1S3 H 0.6183 0.2743 0.5374 0.050 Uiso 1 1 calc R U
O1S O 0.4182(2) 0.27956(19) 0.49653(18) 0.0372(5) Uani 1 1 d D .
H1S H 0.406(3) 0.332(2) 0.530(2) 0.030(8) Uiso 1 1 d D .

loop_
_atom_site_aniso_label
_atom_site_aniso_U_11
_atom_site_aniso_U_22
_atom_site_aniso_U_33
_atom_site_aniso_U_23
_atom_site_aniso_U_13
_atom_site_aniso_U_12
Ru1 0.01264(10) 0.01701(10) 0.02022(10) -0.00979(7) -0.00199(6) -0.00124(7)
Cl1 0.0193(3) 0.0210(3) 0.0233(2) -0.0093(2) -0.0017(2) -0.0041(2)
S1 0.0186(3) 0.0246(3) 0.0220(3) -0.0080(2) -0.0005(2) -0.0033(2)
C1 0.0200(12) 0.0226(11) 0.0237(11) -0.0092(9) -0.0017(9) 0.0002(9)
C2 0.0244(13) 0.0285(12) 0.0211(11) -0.0076(9) -0.0029(9) -0.0025(10)
C3 0.0207(12) 0.0293(12) 0.0199(11) -0.0101(9) 0.0014(9) -0.0079(10)
C4 0.0253(13) 0.0348(13) 0.0225(11) -0.0109(10) -0.0003(10) -0.0114(11)
C5 0.0299(14) 0.0387(14) 0.0250(12) -0.0176(11) 0.0022(10) -0.0158(12)
C6 0.0305(14) 0.0340(14) 0.0332(13) -0.0214(11) 0.0038(11) -0.0097(11)
C7 0.0238(13) 0.0300(13) 0.0306(12) -0.0171(10) -0.0008(10) -0.0039(10)
C8 0.0170(12) 0.0268(12) 0.0239(11) -0.0130(9) 0.0017(9) -0.0065(10)
C9 0.0167(12) 0.0220(11) 0.0247(11) -0.0115(9) -0.0006(9) -0.0026(9)
C10 0.0188(12) 0.0228(11) 0.0228(11) -0.0111(9) -0.0009(9) -0.0017(9)
C11 0.0220(13) 0.0227(11) 0.0289(12) -0.0137(10) -0.0007(10) -0.0001(9)
C12 0.0186(12) 0.0224(11) 0.0277(12) -0.0086(9) -0.0020(9) 0.0030(9)
C13 0.0166(12) 0.0256(12) 0.0226(11) -0.0094(9) -0.0027(9) -0.0012(9)
C14 0.0139(11) 0.0221(11) 0.0196(10) -0.0090(9) -0.0005(8) -0.0037(9)
C15 0.0150(11) 0.0204(11) 0.0197(10) -0.0072(8) 0.0001(8) -0.0036(9)
C16 0.0156(11) 0.0244(11) 0.0247(11) -0.0095(9) -0.0034(9) -0.0023(9)
C17 0.0214(13) 0.0285(12) 0.0251(11) -0.0120(10) -0.0039(9) -0.0075(10)
C18 0.0211(12) 0.0241(11) 0.0271(11) -0.0142(10) 0.0003(9) -0.0046(10)
C19 0.0165(11) 0.0196(11) 0.0254(11) -0.0119(9) 0.0016(9) -0.0045(9)
C20 0.0163(12) 0.0189(10) 0.0215(10) -0.0080(9) -0.0016(9) -0.0018(9)
C21 0.0191(12) 0.0184(10) 0.0216(10) -0.0078(9) -0.0013(9) -0.0014(9)
C22 0.0202(13) 0.0236(12) 0.0346(13) -0.0155(10) -0.0028(10) -0.0001(10)
C23 0.0289(14) 0.0258(12) 0.0381(14) -0.0191(11) 0.0002(11) 0.0014(11)
C24 0.0215(13) 0.0238(12) 0.0336(13) -0.0119(10) 0.0025(10) 0.0047(10)
C25 0.0168(12) 0.0248(11) 0.0246(11) -0.0069(9) -0.0013(9) 0.0002(9)
C26 0.0178(12) 0.0211(11) 0.0188(10) -0.0064(9) -0.0015(8) -0.0006(9)
C27 0.0166(12) 0.0250(11) 0.0238(11) -0.0099(9) -0.0039(9) -0.0017(9)
C28 0.0197(12) 0.0206(11) 0.0228(11) -0.0103(9) -0.0046(9) -0.0028(9)
C29 0.0320(15) 0.0443(16) 0.0283(13) -0.0170(12) 0.0066(11) -0.0102(12)
C30 0.0295(15) 0.0297(13) 0.0362(14) -0.0034(11) 0.0012(12) -0.0027(11)
N1 0.0185(10) 0.0211(9) 0.0217(9) -0.0104(8) -0.0019(8) -0.0022(8)
N2 0.0224(11) 0.0226(10) 0.0320(11) -0.0165(9) -0.0073(9) 0.0022(8)
N3 0.0165(10) 0.0205(9) 0.0217(9) -0.0101(8) -0.0014(7) -0.0016(8)
N4 0.0161(10) 0.0189(9) 0.0207(9) -0.0087(7) -0.0010(7) -0.0028(8)
N5 0.0174(10) 0.0187(10) 0.0352(11) -0.0145(8) -0.0034(8) -0.0014(8)
N6 0.0178(10) 0.0187(9) 0.0205(9) -0.0088(7) -0.0024(7) -0.0015(7)
O1 0.0247(10) 0.0416(11) 0.0305(9) -0.0116(8) 0.0005(8) -0.0108(8)
Cl2 0.0280(3) 0.0219(3) 0.0455(4) -0.0129(3) -0.0070(3) -0.0043(2)
C1S 0.0297(15) 0.0348(14) 0.0353(14) -0.0120(11) -0.0008(11) -0.0089(12)
O1S 0.0292(11) 0.0438(11) 0.0491(12) -0.0305(10) -0.0071(9) 0.0012(9)

loop_
_atom_type_symbol
_atom_type_description
_atom_type_scat_dispersion_real
_atom_type_scat_dispersion_imag
_atom_type_scat_source
C C 0.0181 0.0091 'International Tables Vol C Tables 4.2.6.8 and 6.1.1.4'
H H 0.0000 0.0000 'International Tables Vol C Tables 4.2.6.8 and 6.1.1.4'
N N 0.0311 0.0180 'International Tables Vol C Tables 4.2.6.8 and 6.1.1.4'
O O 0.0492 0.0322 'International Tables Vol C Tables 4.2.6.8 and 6.1.1.4'
S S 0.3331 0.5567 'International Tables Vol C Tables 4.2.6.8 and 6.1.1.4'
Cl Cl 0.3639 0.7018 'International Tables Vol C Tables 4.2.6.8 and 6.1.1.4'
Ru Ru 0.0552 3.2960 'International Tables Vol C Tables 4.2.6.8 and 6.1.1.4'

loop_
_geom_angle_atom_site_label_1
_geom_angle_atom_site_label_2
_geom_angle_atom_site_label_3
_geom_angle
N3 Ru1 N4 80.78(8)
N3 Ru1 N6 164.83(8)
N4 Ru1 N6 90.51(8)
N3 Ru1 N1 91.77(8)
N4 Ru1 N1 170.80(8)
N6 Ru1 N1 97.90(8)
N3 Ru1 S1 94.25(6)
N4 Ru1 S1 85.91(6)
N6 Ru1 S1 97.51(5)
N1 Ru1 S1 89.28(6)
N3 Ru1 Cl1 83.08(6)
N4 Ru1 Cl1 92.56(5)
N6 Ru1 Cl1 84.95(5)
N1 Ru1 Cl1 91.90(5)
S1 Ru1 Cl1 177.11(2)
O1 S1 C30 105.87(13)
O1 S1 C29 105.48(13)
C30 S1 C29 99.86(14)
O1 S1 Ru1 116.09(8)
C30 S1 Ru1 114.73(10)
C29 S1 Ru1 113.16(10)
C2 C1 N1 124.5(2)
C2 C1 H1 117.8
N1 C1 H1 117.8
C1 C2 C3 119.3(2)
C1 C2 H2 120.4
C3 C2 H2 120.4
C8 C3 C2 118.1(2)
C8 C3 C4 120.2(2)
C2 C3 C4 121.7(2)
C5 C4 C3 119.7(3)
C5 C4 H4 120.1
C3 C4 H4 120.1
C4 C5 C6 120.2(2)
C4 C5 H5 119.9
C6 C5 H5 119.9
C7 C6 C5 121.5(3)
C7 C6 H6 119.2
C5 C6 H6 119.2
C6 C7 C8 119.7(3)
C6 C7 H7 120.2
C8 C7 H7 120.2
C3 C8 C7 118.7(2)
C3 C8 C9 118.4(2)
C7 C8 C9 122.9(2)
N1 C9 N2 121.3(2)
N1 C9 C8 122.1(2)
N2 C9 C8 116.6(2)
N3 C10 N2 120.9(2)
N3 C10 C11 121.6(2)
N2 C10 C11 117.4(2)
C12 C11 C10 119.1(2)
C12 C11 H11 120.4
C10 C11 H11 120.4
C11 C12 C13 119.4(2)
C11 C12 H12 120.3
C13 C12 H12 120.3
C14 C13 C12 118.9(2)
C14 C13 H13 120.5
C12 C13 H13 120.5
C13 C14 N3 121.7(2)
C13 C14 C15 123.7(2)
N3 C14 C15 114.6(2)
N4 C15 C16 121.8(2)
N4 C15 C14 114.5(2)
C16 C15 C14 123.7(2)
C15 C16 C17 118.7(2)
C15 C16 H16 120.7
C17 C16 H16 120.7
C18 C17 C16 119.5(2)
C18 C17 H17 120.3
C16 C17 H17 120.3
C17 C18 C19 119.4(2)
C17 C18 H18 120.3
C19 C18 H18 120.3
N4 C19 N5 119.6(2)
N4 C19 C18 121.1(2)
N5 C19 C18 119.2(2)
N6 C20 N5 119.9(2)
N6 C20 C21 122.2(2)
N5 C20 C21 117.9(2)
C22 C21 C26 118.6(2)
C22 C21 C20 123.2(2)
C26 C21 C20 118.1(2)
C23 C22 C21 120.4(2)
C23 C22 H22 119.8
C21 C22 H22 119.8
C22 C23 C24 120.6(2)
C22 C23 H23 119.7
C24 C23 H23 119.7
C25 C24 C23 120.2(2)
C25 C24 H24 119.9
C23 C24 H24 119.9
C24 C25 C26 120.2(2)
C24 C25 H25 119.9
C26 C25 H25 119.9
C25 C26 C21 119.8(2)
C25 C26 C27 122.0(2)
C21 C26 C27 118.0(2)
C28 C27 C26 119.4(2)
C28 C27 H27 120.3
C26 C27 H27 120.3
C27 C28 N6 123.9(2)
C27 C28 H28 118.1
N6 C28 H28 118.1
S1 C29 H29A 109.5
S1 C29 H29B 109.5
H29A C29 H29B 109.5
S1 C29 H29C 109.5
H29A C29 H29C 109.5
H29B C29 H29C 109.5
S1 C30 H30A 109.5
S1 C30 H30B 109.5
H30A C30 H30B 109.5
S1 C30 H30C 109.5
H30A C30 H30C 109.5
H30B C30 H30C 109.5
C9 N1 C1 117.5(2)
C9 N1 Ru1 122.68(16)
C1 N1 Ru1 119.36(15)
C9 N2 C10 132.8(2)
C9 N2 H2A 116(3)
C10 N2 H2A 111(3)
C10 N3 C14 118.8(2)
C10 N3 Ru1 124.65(16)
C14 N3 Ru1 114.66(15)
C19 N4 C15 119.3(2)
C19 N4 Ru1 124.57(16)
C15 N4 Ru1 115.14(15)
C19 N5 C20 129.1(2)
C19 N5 H5A 111(2)
C20 N5 H5A 118(2)
C20 N6 C28 117.9(2)
C20 N6 Ru1 122.78(16)
C28 N6 Ru1 118.01(15)
O1S C1S H1S1 109.5
O1S C1S H1S2 109.5
H1S1 C1S H1S2 109.5
O1S C1S H1S3 109.5
H1S1 C1S H1S3 109.5
H1S2 C1S H1S3 109.5
C1S O1S H1S 107(2)

loop_
_geom_bond_atom_site_label_1
_geom_bond_atom_site_label_2
_geom_bond_distance
Ru1 N3 2.020(2)
Ru1 N4 2.0220(19)
Ru1 N6 2.087(2)
Ru1 N1 2.1018(19)
Ru1 S1 2.2262(6)
Ru1 Cl1 2.4363(5)
S1 O1 1.4755(19)
S1 C30 1.786(3)
S1 C29 1.798(3)
C1 C2 1.353(3)
C1 N1 1.383(3)
C1 H1 0.9500
C2 C3 1.415(4)
C2 H2 0.9500
C3 C8 1.413(4)
C3 C4 1.420(3)
C4 C5 1.370(4)
C4 H4 0.9500
C5 C6 1.401(4)
C5 H5 0.9500
C6 C7 1.374(3)
C6 H6 0.9500
C7 C8 1.420(3)
C7 H7 0.9500
C8 C9 1.444(3)
C9 N1 1.336(3)
C9 N2 1.377(3)
C10 N3 1.340(3)
C10 N2 1.388(3)
C10 C11 1.393(3)
C11 C12 1.379(3)
C11 H11 0.9500
C12 C13 1.396(3)
C12 H12 0.9500
C13 C14 1.370(3)
C13 H13 0.9500
C14 N3 1.375(3)
C14 C15 1.478(3)
C15 N4 1.363(3)
C15 C16 1.379(3)
C16 C17 1.397(3)
C16 H16 0.9500
C17 C18 1.375(4)
C17 H17 0.9500
C18 C19 1.400(3)
C18 H18 0.9500
C19 N4 1.342(3)
C19 N5 1.385(3)
C20 N6 1.335(3)
C20 N5 1.387(3)
C20 C21 1.435(3)
C21 C22 1.414(3)
C21 C26 1.417(3)
C22 C23 1.372(4)
C22 H22 0.9500
C23 C24 1.405(4)
C23 H23 0.9500
C24 C25 1.372(4)
C24 H24 0.9500
C25 C26 1.407(3)
C25 H25 0.9500
C26 C27 1.420(3)
C27 C28 1.345(4)
C27 H27 0.9500
C28 N6 1.382(3)
C28 H28 0.9500
C29 H29A 0.9800
C29 H29B 0.9800
C29 H29C 0.9800
C30 H30A 0.9800
C30 H30B 0.9800
C30 H30C 0.9800
N2 H2A 0.86(2)
N5 H5A 0.84(2)
C1S O1S 1.420(4)
C1S H1S1 0.9800
C1S H1S2 0.9800
C1S H1S3 0.9800
O1S H1S 0.91(2)

loop_
_geom_hbond_atom_site_label_D
_geom_hbond_atom_site_label_H
_geom_hbond_atom_site_label_A
_geom_hbond_distance_DH
_geom_hbond_distance_HA
_geom_hbond_distance_DA
_geom_hbond_angle_DHA
_geom_hbond_site_symmetry_A
N2 H2A Cl2 0.86(2) 2.50(3) 3.339(2) 163(4) .
N5 H5A Cl2 0.84(2) 2.44(3) 3.225(2) 156(3) 1_545
O1S H1S Cl1 0.91(2) 2.26(2) 3.161(2) 170(3) .

loop_
_geom_torsion_atom_site_label_1
_geom_torsion_atom_site_label_2
_geom_torsion_atom_site_label_3
_geom_torsion_atom_site_label_4
_geom_torsion
N1 C1 C2 C3 2.3(4)
C1 C2 C3 C8 0.3(4)
C1 C2 C3 C4 179.0(2)
C8 C3 C4 C5 1.4(4)
C2 C3 C4 C5 -177.3(2)
C3 C4 C5 C6 0.3(4)
C4 C5 C6 C7 -1.3(4)
C5 C6 C7 C8 0.7(4)
C2 C3 C8 C7 176.8(2)
C4 C3 C8 C7 -2.0(3)
C2 C3 C8 C9 -2.5(3)
C4 C3 C8 C9 178.8(2)
C6 C7 C8 C3 0.9(4)
C6 C7 C8 C9 -179.8(2)
C3 C8 C9 N1 2.5(3)
C7 C8 C9 N1 -176.8(2)
C3 C8 C9 N2 -178.5(2)
C7 C8 C9 N2 2.3(3)
N3 C10 C11 C12 -2.2(4)
N2 C10 C11 C12 177.5(2)
C10 C11 C12 C13 -2.2(4)
C11 C12 C13 C14 2.2(4)
C12 C13 C14 N3 2.2(3)
C12 C13 C14 C15 -174.8(2)
C13 C14 C15 N4 170.6(2)
N3 C14 C15 N4 -6.5(3)
C13 C14 C15 C16 -10.6(4)
N3 C14 C15 C16 172.3(2)
N4 C15 C16 C17 2.2(3)
C14 C15 C16 C17 -176.6(2)
C15 C16 C17 C18 1.7(4)
C16 C17 C18 C19 -2.4(4)
C17 C18 C19 N4 -0.7(4)
C17 C18 C19 N5 176.0(2)
N6 C20 C21 C22 -176.9(2)
N5 C20 C21 C22 3.4(3)
N6 C20 C21 C26 -0.5(3)
N5 C20 C21 C26 179.8(2)
C26 C21 C22 C23 0.8(4)
C20 C21 C22 C23 177.2(2)
C21 C22 C23 C24 1.6(4)
C22 C23 C24 C25 -1.9(4)
C23 C24 C25 C26 -0.2(4)
C24 C25 C26 C21 2.6(4)
C24 C25 C26 C27 -172.2(2)
C22 C21 C26 C25 -2.9(3)
C20 C21 C26 C25 -179.5(2)
C22 C21 C26 C27 172.1(2)
C20 C21 C26 C27 -4.5(3)
C25 C26 C27 C28 177.9(2)
C21 C26 C27 C28 3.0(3)
C26 C27 C28 N6 3.6(4)
N2 C9 N1 C1 -179.1(2)
C8 C9 N1 C1 -0.1(3)
N2 C9 N1 Ru1 -7.1(3)
C8 C9 N1 Ru1 171.92(17)
C2 C1 N1 C9 -2.4(4)
C2 C1 N1 Ru1 -174.7(2)
N1 C9 N2 C10 27.1(4)
C8 C9 N2 C10 -152.0(3)
N3 C10 N2 C9 -17.9(4)
C11 C10 N2 C9 162.4(3)
N2 C10 N3 C14 -173.3(2)
C11 C10 N3 C14 6.5(3)
N2 C10 N3 Ru1 -9.7(3)
C11 C10 N3 Ru1 170.02(18)
C13 C14 N3 C10 -6.5(3)
C15 C14 N3 C10 170.7(2)
C13 C14 N3 Ru1 -171.62(17)
C15 C14 N3 Ru1 5.6(2)
N5 C19 N4 C15 -172.2(2)
C18 C19 N4 C15 4.5(3)
N5 C19 N4 Ru1 -4.1(3)
C18 C19 N4 Ru1 172.66(17)
C16 C15 N4 C19 -5.3(3)
C14 C15 N4 C19 173.6(2)
C16 C15 N4 Ru1 -174.52(17)
C14 C15 N4 Ru1 4.4(2)
N4 C19 N5 C20 -35.0(4)
C18 C19 N5 C20 148.2(2)
N6 C20 N5 C19 40.9(4)
C21 C20 N5 C19 -139.4(2)
N5 C20 N6 C28 -173.4(2)
C21 C20 N6 C28 6.9(3)
N5 C20 N6 Ru1 -6.9(3)
C21 C20 N6 Ru1 173.39(16)
C27 C28 N6 C20 -8.6(3)
C27 C28 N6 Ru1 -175.82(19)
